data_7024482
loop_
_publ_author_name
'Owen, Gareth R.'
'Gould, P. Hugh'
'Hamilton, Alex'
'Tsoureas, Nikolaos'

_publ_section_title
;
 Unexpected pincer-type coordination (kappa3-SBS) within a zerovalent
 platinum metallaboratrane complex.
;
_journal_issue 1
_journal_name_full 'Dalton transactions (Cambridge, England : 2003)'
_journal_page_first 49
_journal_page_last 52
_journal_paper_doi 10.1039/b917733g
_journal_volume 39
_journal_year 2010
_chemical_formula_moiety 'C31 H29 B N5 P Pt S3'
_chemical_formula_sum 'C31 H29 B N5 P Pt S3'
_chemical_formula_weight 804.64
_chemical_name_systematic
;
?
;
_space_group_IT_number 14
_symmetry_cell_setting monoclinic
_symmetry_space_group_name_Hall '-P 2ybc'
_symmetry_space_group_name_H-M 'P 1 21/c 1'
_atom_sites_solution_hydrogens geom
_atom_sites_solution_primary direct
_atom_sites_solution_secondary difmap
_audit_creation_method SHELXL-97
_cell_angle_alpha 90.00
_cell_angle_beta 106.5320(10)
_cell_angle_gamma 90.00
_cell_formula_units_Z 4
_cell_length_a 15.9926(2)
_cell_length_b 10.12870(10)
_cell_length_c 20.0351(2)
_cell_measurement_reflns_used 9686
_cell_measurement_temperature 100(2)
_cell_measurement_theta_max 30.54
_cell_measurement_theta_min 2.27
_cell_volume 3111.21(6)
_computing_cell_refinement 'Apex II (Bruker-AXS, 2007)'
_computing_data_collection 'Apex II (Bruker-AXS, 2007)'
_computing_data_reduction
;
SAINT v7.34A (Bruker-AXS, 2007) & XPREP v2005/4 (Bruker-AXS, 2005)
;
_computing_molecular_graphics 'Bruker SHELXTL'
_computing_publication_material 'Bruker SHELXTL'
_computing_structure_refinement 'SHELXL-97 (Sheldrick, 1997)'
_computing_structure_solution 'SHELXS-97 (Sheldrick, 1990)'
_diffrn_ambient_temperature 100(2)
_diffrn_measured_fraction_theta_full 0.998
_diffrn_measured_fraction_theta_max 0.998
_diffrn_measurement_device_type 'CCD area detector'
_diffrn_measurement_method 'phi and omega scans'
_diffrn_radiation_monochromator graphite
_diffrn_radiation_source 'fine-focus sealed tube'
_diffrn_radiation_type MoK\a
_diffrn_radiation_wavelength 0.71073
_diffrn_reflns_av_R_equivalents 0.0343
_diffrn_reflns_av_sigmaI/netI 0.0191
_diffrn_reflns_limit_h_max 22
_diffrn_reflns_limit_h_min -22
_diffrn_reflns_limit_k_max 14
_diffrn_reflns_limit_k_min -14
_diffrn_reflns_limit_l_max 28
_diffrn_reflns_limit_l_min -28
_diffrn_reflns_number 93339
_diffrn_reflns_theta_full 30.58
_diffrn_reflns_theta_max 30.58
_diffrn_reflns_theta_min 2.12
_exptl_absorpt_coefficient_mu 4.794
_exptl_absorpt_correction_T_max 0.7461
_exptl_absorpt_correction_T_min 0.5245
_exptl_absorpt_correction_type multi-scan
_exptl_absorpt_process_details 'sadabs - bruker 2008'
_exptl_crystal_colour orange
_exptl_crystal_density_diffrn 1.718
_exptl_crystal_density_method 'not measured'
_exptl_crystal_description block
_exptl_crystal_F_000 1584
_exptl_crystal_size_max 0.18
_exptl_crystal_size_mid 0.12
_exptl_crystal_size_min 0.12
_refine_diff_density_max 1.578
_refine_diff_density_min -1.122
_refine_diff_density_rms 0.096
_refine_ls_extinction_method none
_refine_ls_goodness_of_fit_ref 1.070
_refine_ls_hydrogen_treatment constr
_refine_ls_matrix_type full
_refine_ls_number_parameters 381
_refine_ls_number_reflns 9540
_refine_ls_number_restraints 0
_refine_ls_restrained_S_all 1.070
_refine_ls_R_factor_all 0.0246
_refine_ls_R_factor_gt 0.0205
_refine_ls_shift/su_max 0.006
_refine_ls_shift/su_mean 0.000
_refine_ls_structure_factor_coef Fsqd
_refine_ls_weighting_details 'calc w=1/[\s^2^(Fo^2^)+(0.0180P)^2^+3.6825P] where P=(Fo^2^+2Fc^2^)/3'
_refine_ls_weighting_scheme calc
_refine_ls_wR_factor_gt 0.0440
_refine_ls_wR_factor_ref 0.0452
_reflns_number_gt 8702
_reflns_number_total 9540
_reflns_threshold_expression >2sigma(I)
_cod_data_source_file b917733g.txt
_cod_data_source_block hugh40i_0m
_cod_original_sg_symbol_H-M P2(1)/c
_cod_database_code 7024482

loop_
_symmetry_equiv_pos_as_xyz
'x, y, z'
'-x, y+1/2, -z+1/2'
'-x, -y, -z'
'x, -y-1/2, z-1/2'

loop_
_atom_site_label
_atom_site_type_symbol
_atom_site_fract_x
_atom_site_fract_y
_atom_site_fract_z
_atom_site_U_iso_or_equiv
_atom_site_adp_type
_atom_site_occupancy
_atom_site_symmetry_multiplicity
_atom_site_calc_flag
_atom_site_refinement_flags
Pt1 Pt 0.732462(5) 0.329237(7) 0.806290(4) 0.01255(2) Uani 1 1 d .
S1 S 0.77710(3) 0.28926(5) 0.70872(3) 0.01544(9) Uani 1 1 d .
S2 S 0.64839(4) 0.36962(5) 0.88005(3) 0.01973(10) Uani 1 1 d .
S3 S 0.61300(4) 0.71444(5) 0.61269(3) 0.02665(12) Uani 1 1 d .
P1 P 0.83779(3) 0.19788(5) 0.88680(3) 0.01388(9) Uani 1 1 d .
B1 B 0.65104(15) 0.4672(2) 0.73731(11) 0.0139(4) Uani 1 1 d .
N1 N 0.57165(11) 0.50830(16) 0.76324(9) 0.0160(3) Uani 1 1 d .
N2 N 0.50759(12) 0.53805(18) 0.84521(10) 0.0221(4) Uani 1 1 d .
N3 N 0.70515(11) 0.59641(16) 0.73641(9) 0.0147(3) Uani 1 1 d .
N4 N 0.75187(13) 0.79255(17) 0.71760(10) 0.0198(4) Uani 1 1 d .
N5 N 0.62240(11) 0.40610(16) 0.66170(9) 0.0145(3) Uani 1 1 d .
C1 C 0.68642(13) 0.33939(18) 0.64366(10) 0.0154(4) Uani 1 1 d .
C2 C 0.67392(16) 0.3047(2) 0.57333(11) 0.0219(4) Uani 1 1 d .
H2 H 0.7210 0.2692 0.5590 0.026 Uiso 1 1 calc R
C3 C 0.59414(17) 0.3219(2) 0.52562(12) 0.0247(5) Uani 1 1 d .
H3 H 0.5855 0.2986 0.4782 0.030 Uiso 1 1 calc R
C4 C 0.52571(16) 0.3743(2) 0.54774(11) 0.0220(4) Uani 1 1 d .
H4 H 0.4683 0.3779 0.5170 0.026 Uiso 1 1 calc R
C5 C 0.54290(14) 0.42031(19) 0.61460(11) 0.0172(4) Uani 1 1 d .
H5 H 0.4978 0.4635 0.6284 0.021 Uiso 1 1 calc R
C6 C 0.57213(13) 0.47302(19) 0.82796(11) 0.0170(4) Uani 1 1 d .
C7 C 0.50569(14) 0.6021(2) 0.73912(11) 0.0191(4) Uani 1 1 d .
H7 H 0.4919 0.6459 0.6954 0.023 Uiso 1 1 calc R
C8 C 0.46498(15) 0.6192(2) 0.78933(12) 0.0234(4) Uani 1 1 d .
H8 H 0.4168 0.6756 0.7870 0.028 Uiso 1 1 calc R
C9 C 0.49219(17) 0.5321(2) 0.91314(13) 0.0272(5) Uani 1 1 d .
H9A H 0.4863 0.4398 0.9256 0.041 Uiso 1 1 calc R
H9B H 0.4385 0.5801 0.9117 0.041 Uiso 1 1 calc R
H9C H 0.5414 0.5726 0.9479 0.041 Uiso 1 1 calc R
C10 C 0.69026(14) 0.69838(19) 0.68973(11) 0.0174(4) Uani 1 1 d .
C11 C 0.77482(14) 0.6309(2) 0.79326(11) 0.0178(4) Uani 1 1 d .
H11 H 0.7982 0.5783 0.8335 0.021 Uiso 1 1 calc R
C12 C 0.80351(14) 0.7515(2) 0.78147(12) 0.0206(4) Uani 1 1 d .
H12 H 0.8505 0.7991 0.8116 0.025 Uiso 1 1 calc R
C13 C 0.75959(18) 0.9186(2) 0.68481(14) 0.0318(6) Uani 1 1 d .
H13A H 0.7559 0.9042 0.6357 0.048 Uiso 1 1 calc R
H13B H 0.8158 0.9592 0.7085 0.048 Uiso 1 1 calc R
H13C H 0.7122 0.9772 0.6882 0.048 Uiso 1 1 calc R
C14 C 0.79139(13) 0.05416(19) 0.91804(11) 0.0169(4) Uani 1 1 d .
C15 C 0.72262(14) -0.0111(2) 0.87061(12) 0.0213(4) Uani 1 1 d .
H15 H 0.7012 0.0211 0.8244 0.026 Uiso 1 1 calc R
C16 C 0.68531(16) -0.1229(2) 0.89062(14) 0.0281(5) Uani 1 1 d .
H16 H 0.6398 -0.1682 0.8577 0.034 Uiso 1 1 calc R
C17 C 0.71439(17) -0.1682(2) 0.95860(15) 0.0320(5) Uani 1 1 d .
H17 H 0.6885 -0.2440 0.9723 0.038 Uiso 1 1 calc R
C18 C 0.78092(18) -0.1031(3) 1.00627(14) 0.0327(6) Uani 1 1 d .
H18 H 0.8000 -0.1334 1.0530 0.039 Uiso 1 1 calc R
C19 C 0.82035(16) 0.0070(2) 0.98626(12) 0.0252(5) Uani 1 1 d .
H19 H 0.8671 0.0500 1.0192 0.030 Uiso 1 1 calc R
C20 C 0.92409(13) 0.13026(19) 0.85377(10) 0.0152(4) Uani 1 1 d .
C21 C 0.95696(13) 0.00232(19) 0.86766(11) 0.0175(4) Uani 1 1 d .
H21 H 0.9329 -0.0556 0.8947 0.021 Uiso 1 1 calc R
C22 C 1.02479(14) -0.0411(2) 0.84220(11) 0.0208(4) Uani 1 1 d .
H22 H 1.0459 -0.1289 0.8511 0.025 Uiso 1 1 calc R
C23 C 1.06145(15) 0.0439(2) 0.80393(12) 0.0243(5) Uani 1 1 d .
H23 H 1.1079 0.0145 0.7868 0.029 Uiso 1 1 calc R
C24 C 1.02999(15) 0.1723(2) 0.79066(12) 0.0247(4) Uani 1 1 d .
H24 H 1.0553 0.2308 0.7648 0.030 Uiso 1 1 calc R
C25 C 0.96153(14) 0.2150(2) 0.81519(11) 0.0195(4) Uani 1 1 d .
H25 H 0.9400 0.3024 0.8057 0.023 Uiso 1 1 calc R
C26 C 0.90220(14) 0.27999(19) 0.96642(10) 0.0171(4) Uani 1 1 d .
C27 C 0.99231(15) 0.2645(2) 0.99194(11) 0.0212(4) Uani 1 1 d .
H27 H 1.0220 0.2090 0.9680 0.025 Uiso 1 1 calc R
C28 C 1.03923(16) 0.3295(2) 1.05219(12) 0.0247(4) Uani 1 1 d .
H28 H 1.1007 0.3192 1.0685 0.030 Uiso 1 1 calc R
C29 C 0.99676(17) 0.4089(2) 1.08839(12) 0.0271(5) Uani 1 1 d .
H29 H 1.0288 0.4526 1.1297 0.033 Uiso 1 1 calc R
C30 C 0.90710(18) 0.4242(3) 1.06393(13) 0.0337(6) Uani 1 1 d .
H30 H 0.8775 0.4775 1.0890 0.040 Uiso 1 1 calc R
C31 C 0.86023(16) 0.3618(2) 1.00294(13) 0.0267(5) Uani 1 1 d .
H31 H 0.7990 0.3749 0.9859 0.032 Uiso 1 1 calc R

loop_
_atom_site_aniso_label
_atom_site_aniso_U_11
_atom_site_aniso_U_22
_atom_site_aniso_U_33
_atom_site_aniso_U_23
_atom_site_aniso_U_13
_atom_site_aniso_U_12
Pt1 0.01149(4) 0.01302(3) 0.01309(4) 0.00150(2) 0.00340(3) 0.00226(3)
S1 0.0143(2) 0.0161(2) 0.0167(2) -0.00032(16) 0.00555(19) 0.00214(17)
S2 0.0195(3) 0.0247(2) 0.0170(2) 0.00491(19) 0.0086(2) 0.00640(19)
S3 0.0336(3) 0.0187(2) 0.0205(3) 0.0052(2) -0.0038(2) -0.0037(2)
P1 0.0130(2) 0.0136(2) 0.0143(2) 0.00134(17) 0.00267(19) 0.00151(17)
B1 0.0126(10) 0.0138(9) 0.0151(9) 0.0000(7) 0.0034(8) 0.0007(7)
N1 0.0132(8) 0.0151(7) 0.0190(8) 0.0012(6) 0.0036(7) 0.0027(6)
N2 0.0192(9) 0.0229(9) 0.0261(9) -0.0047(7) 0.0097(8) 0.0023(7)
N3 0.0140(8) 0.0137(7) 0.0156(8) -0.0001(6) 0.0029(7) 0.0011(6)
N4 0.0228(9) 0.0140(7) 0.0230(9) -0.0011(6) 0.0069(8) -0.0041(7)
N5 0.0148(8) 0.0125(7) 0.0152(8) 0.0004(6) 0.0028(7) -0.0009(6)
C1 0.0164(9) 0.0137(8) 0.0163(9) -0.0001(7) 0.0049(8) -0.0019(7)
C2 0.0273(12) 0.0209(9) 0.0186(10) -0.0023(8) 0.0083(9) -0.0017(8)
C3 0.0338(13) 0.0218(10) 0.0169(10) -0.0023(8) 0.0047(9) -0.0047(9)
C4 0.0254(12) 0.0173(9) 0.0200(10) 0.0002(8) 0.0011(9) -0.0031(8)
C5 0.0178(10) 0.0138(8) 0.0179(9) 0.0014(7) 0.0014(8) -0.0020(7)
C6 0.0138(9) 0.0168(8) 0.0208(10) -0.0023(7) 0.0054(8) 0.0005(7)
C7 0.0155(10) 0.0164(9) 0.0229(10) 0.0000(7) 0.0012(8) 0.0041(7)
C8 0.0178(11) 0.0205(10) 0.0315(12) -0.0058(9) 0.0063(9) 0.0029(8)
C9 0.0293(13) 0.0264(11) 0.0318(12) -0.0039(9) 0.0181(11) 0.0013(9)
C10 0.0188(10) 0.0138(8) 0.0193(9) -0.0001(7) 0.0050(8) 0.0000(7)
C11 0.0152(10) 0.0181(9) 0.0176(9) -0.0023(7) 0.0005(8) -0.0012(7)
C12 0.0177(10) 0.0190(9) 0.0236(10) -0.0053(8) 0.0037(9) -0.0031(8)
C13 0.0415(15) 0.0185(10) 0.0339(13) 0.0033(9) 0.0080(12) -0.0105(10)
C14 0.0147(9) 0.0167(8) 0.0200(9) 0.0019(7) 0.0059(8) 0.0011(7)
C15 0.0181(10) 0.0220(10) 0.0234(10) -0.0006(8) 0.0054(9) -0.0006(8)
C16 0.0195(11) 0.0253(11) 0.0401(14) -0.0030(10) 0.0093(10) -0.0047(9)
C17 0.0293(13) 0.0243(11) 0.0482(15) 0.0073(10) 0.0205(12) -0.0016(9)
C18 0.0357(14) 0.0318(12) 0.0322(13) 0.0121(10) 0.0122(12) 0.0004(11)
C19 0.0250(12) 0.0253(10) 0.0243(11) 0.0051(9) 0.0050(9) -0.0020(9)
C20 0.0125(9) 0.0167(8) 0.0147(9) -0.0002(7) 0.0011(7) 0.0008(7)
C21 0.0161(10) 0.0164(9) 0.0172(9) -0.0018(7) 0.0001(8) -0.0002(7)
C22 0.0189(10) 0.0187(9) 0.0215(10) -0.0034(8) 0.0002(9) 0.0049(8)
C23 0.0172(11) 0.0318(11) 0.0242(11) -0.0024(9) 0.0062(9) 0.0069(9)
C24 0.0185(11) 0.0314(11) 0.0260(11) 0.0067(9) 0.0091(9) 0.0033(9)
C25 0.0161(10) 0.0200(9) 0.0219(10) 0.0045(8) 0.0045(8) 0.0030(8)
C26 0.0190(10) 0.0151(8) 0.0157(9) 0.0017(7) 0.0026(8) -0.0004(7)
C27 0.0200(11) 0.0211(10) 0.0195(10) -0.0013(8) 0.0009(9) 0.0006(8)
C28 0.0228(11) 0.0240(10) 0.0224(10) 0.0010(8) -0.0016(9) -0.0018(9)
C29 0.0307(13) 0.0265(11) 0.0194(10) -0.0049(8) -0.0004(10) -0.0039(9)
C30 0.0367(15) 0.0376(13) 0.0259(12) -0.0126(10) 0.0076(11) 0.0025(11)
C31 0.0214(11) 0.0332(12) 0.0249(11) -0.0067(9) 0.0058(10) 0.0013(9)

loop_
_atom_type_symbol
_atom_type_description
_atom_type_scat_dispersion_real
_atom_type_scat_dispersion_imag
_atom_type_scat_source
C C 0.0033 0.0016 'International Tables Vol C Tables 4.2.6.8 and 6.1.1.4'
H H 0.0000 0.0000 'International Tables Vol C Tables 4.2.6.8 and 6.1.1.4'
B B 0.0013 0.0007 'International Tables Vol C Tables 4.2.6.8 and 6.1.1.4'
N N 0.0061 0.0033 'International Tables Vol C Tables 4.2.6.8 and 6.1.1.4'
P P 0.1023 0.0942 'International Tables Vol C Tables 4.2.6.8 and 6.1.1.4'
S S 0.1246 0.1234 'International Tables Vol C Tables 4.2.6.8 and 6.1.1.4'
Pt Pt -1.7033 8.3905 'International Tables Vol C Tables 4.2.6.8 and 6.1.1.4'

loop_
_geom_angle_atom_site_label_1
_geom_angle_atom_site_label_2
_geom_angle_atom_site_label_3
_geom_angle
B1 Pt1 S1 81.04(6)
B1 Pt1 S2 86.50(6)
S1 Pt1 S2 163.15(2)
B1 Pt1 P1 172.32(6)
S1 Pt1 P1 98.434(17)
S2 Pt1 P1 95.415(18)
C1 S1 Pt1 101.11(7)
C6 S2 Pt1 99.32(7)
C14 P1 C20 104.38(9)
C14 P1 C26 104.25(9)
C20 P1 C26 100.95(9)
C14 P1 Pt1 113.60(7)
C20 P1 Pt1 115.24(7)
C26 P1 Pt1 116.76(7)
N1 B1 N3 106.54(15)
N1 B1 N5 112.52(16)
N3 B1 N5 109.01(15)
N1 B1 Pt1 111.38(13)
N3 B1 Pt1 108.47(13)
N5 B1 Pt1 108.81(12)
C6 N1 C7 108.11(17)
C6 N1 B1 117.99(16)
C7 N1 B1 132.18(17)
C6 N2 C8 108.39(18)
C6 N2 C9 124.5(2)
C8 N2 C9 126.88(18)
C10 N3 C11 108.25(17)
C10 N3 B1 130.32(17)
C11 N3 B1 120.96(16)
C10 N4 C12 109.92(17)
C10 N4 C13 124.70(19)
C12 N4 C13 125.36(19)
C5 N5 C1 119.68(17)
C5 N5 B1 125.71(17)
C1 N5 B1 114.54(16)
N5 C1 C2 119.11(19)
N5 C1 S1 118.67(15)
C2 C1 S1 122.04(16)
C3 C2 C1 120.3(2)
C3 C2 H2 119.9
C1 C2 H2 119.9
C2 C3 C4 119.0(2)
C2 C3 H3 120.5
C4 C3 H3 120.5
C5 C4 C3 118.8(2)
C5 C4 H4 120.6
C3 C4 H4 120.6
N5 C5 C4 122.1(2)
N5 C5 H5 119.0
C4 C5 H5 119.0
N1 C6 N2 108.83(18)
N1 C6 S2 123.84(15)
N2 C6 S2 127.21(16)
C8 C7 N1 107.74(19)
C8 C7 H7 126.1
N1 C7 H7 126.1
C7 C8 N2 106.90(18)
C7 C8 H8 126.6
N2 C8 H8 126.6
N2 C9 H9A 109.5
N2 C9 H9B 109.5
H9A C9 H9B 109.5
N2 C9 H9C 109.5
H9A C9 H9C 109.5
H9B C9 H9C 109.5
N3 C10 N4 106.36(18)
N3 C10 S3 129.61(16)
N4 C10 S3 124.03(15)
C12 C11 N3 108.46(19)
C12 C11 H11 125.8
N3 C11 H11 125.8
C11 C12 N4 107.00(18)
C11 C12 H12 126.5
N4 C12 H12 126.5
N4 C13 H13A 109.5
N4 C13 H13B 109.5
H13A C13 H13B 109.5
N4 C13 H13C 109.5
H13A C13 H13C 109.5
H13B C13 H13C 109.5
C19 C14 C15 118.74(19)
C19 C14 P1 123.71(17)
C15 C14 P1 117.54(16)
C16 C15 C14 120.5(2)
C16 C15 H15 119.7
C14 C15 H15 119.7
C17 C16 C15 120.1(2)
C17 C16 H16 120.0
C15 C16 H16 120.0
C18 C17 C16 120.0(2)
C18 C17 H17 120.0
C16 C17 H17 120.0
C17 C18 C19 120.4(2)
C17 C18 H18 119.8
C19 C18 H18 119.8
C18 C19 C14 120.2(2)
C18 C19 H19 119.9
C14 C19 H19 119.9
C21 C20 C25 118.92(19)
C21 C20 P1 123.82(15)
C25 C20 P1 117.19(15)
C22 C21 C20 120.49(19)
C22 C21 H21 119.8
C20 C21 H21 119.8
C23 C22 C21 120.09(19)
C23 C22 H22 120.0
C21 C22 H22 120.0
C22 C23 C24 119.9(2)
C22 C23 H23 120.1
C24 C23 H23 120.1
C25 C24 C23 120.0(2)
C25 C24 H24 120.0
C23 C24 H24 120.0
C24 C25 C20 120.6(2)
C24 C25 H25 119.7
C20 C25 H25 119.7
C27 C26 C31 118.4(2)
C27 C26 P1 122.29(16)
C31 C26 P1 119.34(17)
C28 C27 C26 120.7(2)
C28 C27 H27 119.6
C26 C27 H27 119.6
C29 C28 C27 120.4(2)
C29 C28 H28 119.8
C27 C28 H28 119.8
C28 C29 C30 119.5(2)
C28 C29 H29 120.3
C30 C29 H29 120.3
C29 C30 C31 120.3(2)
C29 C30 H30 119.8
C31 C30 H30 119.8
C30 C31 C26 120.7(2)
C30 C31 H31 119.7
C26 C31 H31 119.7

loop_
_geom_bond_atom_site_label_1
_geom_bond_atom_site_label_2
_geom_bond_distance
Pt1 B1 2.129(2)
Pt1 S1 2.2998(5)
Pt1 S2 2.2998(5)
Pt1 P1 2.3797(5)
S1 C1 1.728(2)
S2 C6 1.717(2)
S3 C10 1.688(2)
P1 C14 1.824(2)
P1 C20 1.825(2)
P1 C26 1.834(2)
B1 N1 1.559(3)
B1 N3 1.572(3)
B1 N5 1.579(3)
N1 C6 1.343(3)
N1 C7 1.399(3)
N2 C6 1.350(3)
N2 C8 1.400(3)
N2 C9 1.452(3)
N3 C10 1.368(3)
N3 C11 1.392(3)
N4 C10 1.371(3)
N4 C12 1.375(3)
N4 C13 1.457(3)
N5 C5 1.358(3)
N5 C1 1.359(3)
C1 C2 1.410(3)
C2 C3 1.370(3)
C2 H2 0.9500
C3 C4 1.397(3)
C3 H3 0.9500
C4 C5 1.370(3)
C4 H4 0.9500
C5 H5 0.9500
C7 C8 1.356(3)
C7 H7 0.9500
C8 H8 0.9500
C9 H9A 0.9800
C9 H9B 0.9800
C9 H9C 0.9800
C11 C12 1.350(3)
C11 H11 0.9500
C12 H12 0.9500
C13 H13A 0.9800
C13 H13B 0.9800
C13 H13C 0.9800
C14 C19 1.397(3)
C14 C15 1.398(3)
C15 C16 1.391(3)
C15 H15 0.9500
C16 C17 1.386(4)
C16 H16 0.9500
C17 C18 1.379(4)
C17 H17 0.9500
C18 C19 1.394(3)
C18 H18 0.9500
C19 H19 0.9500
C20 C21 1.396(3)
C20 C25 1.398(3)
C21 C22 1.395(3)
C21 H21 0.9500
C22 C23 1.388(3)
C22 H22 0.9500
C23 C24 1.393(3)
C23 H23 0.9500
C24 C25 1.390(3)
C24 H24 0.9500
C25 H25 0.9500
C26 C27 1.394(3)
C26 C31 1.397(3)
C27 C28 1.392(3)
C27 H27 0.9500
C28 C29 1.384(3)
C28 H28 0.9500
C29 C30 1.386(4)
C29 H29 0.9500
C30 C31 1.390(3)
C30 H30 0.9500
C31 H31 0.9500

loop_
_geom_torsion_atom_site_label_1
_geom_torsion_atom_site_label_2
_geom_torsion_atom_site_label_3
_geom_torsion_atom_site_label_4
_geom_torsion
B1 Pt1 S1 C1 -24.83(9)
S2 Pt1 S1 C1 17.97(10)
P1 Pt1 S1 C1 162.92(7)
B1 Pt1 S2 C6 4.32(9)
S1 Pt1 S2 C6 -37.93(10)
P1 Pt1 S2 C6 176.86(7)
B1 Pt1 P1 C14 162.0(4)
S1 Pt1 P1 C14 -112.54(7)
S2 Pt1 P1 C14 57.83(7)
B1 Pt1 P1 C20 -77.7(4)
S1 Pt1 P1 C20 7.83(8)
S2 Pt1 P1 C20 178.20(7)
B1 Pt1 P1 C26 40.6(4)
S1 Pt1 P1 C26 126.06(8)
S2 Pt1 P1 C26 -63.57(8)
S1 Pt1 B1 N1 160.35(14)
S2 Pt1 B1 N1 -8.27(13)
P1 Pt1 B1 N1 -113.0(4)
S1 Pt1 B1 N3 -82.72(12)
S2 Pt1 B1 N3 108.67(12)
P1 Pt1 B1 N3 3.9(5)
S1 Pt1 B1 N5 35.74(12)
S2 Pt1 B1 N5 -132.87(12)
P1 Pt1 B1 N5 122.4(4)
N3 B1 N1 C6 -106.97(19)
N5 B1 N1 C6 133.63(18)
Pt1 B1 N1 C6 11.1(2)
N3 B1 N1 C7 56.0(3)
N5 B1 N1 C7 -63.4(3)
Pt1 B1 N1 C7 174.15(17)
N1 B1 N3 C10 -77.5(2)
N5 B1 N3 C10 44.1(3)
Pt1 B1 N3 C10 162.46(17)
N1 B1 N3 C11 93.6(2)
N5 B1 N3 C11 -144.71(17)
Pt1 B1 N3 C11 -26.4(2)
N1 B1 N5 C5 18.7(3)
N3 B1 N5 C5 -99.2(2)
Pt1 B1 N5 C5 142.64(16)
N1 B1 N5 C1 -164.34(16)
N3 B1 N5 C1 77.70(19)
Pt1 B1 N5 C1 -40.42(19)
C5 N5 C1 C2 10.2(3)
B1 N5 C1 C2 -166.97(17)
C5 N5 C1 S1 -165.10(14)
B1 N5 C1 S1 17.8(2)
Pt1 S1 C1 N5 10.77(16)
Pt1 S1 C1 C2 -164.35(16)
N5 C1 C2 C3 -8.8(3)
S1 C1 C2 C3 166.34(17)
C1 C2 C3 C4 0.0(3)
C2 C3 C4 C5 7.2(3)
C1 N5 C5 C4 -2.9(3)
B1 N5 C5 C4 173.88(18)
C3 C4 C5 N5 -5.9(3)
C7 N1 C6 N2 1.6(2)
B1 N1 C6 N2 168.44(17)
C7 N1 C6 S2 -174.63(15)
B1 N1 C6 S2 -7.8(3)
C8 N2 C6 N1 -0.7(2)
C9 N2 C6 N1 -175.3(2)
C8 N2 C6 S2 175.37(16)
C9 N2 C6 S2 0.7(3)
Pt1 S2 C6 N1 0.62(19)
Pt1 S2 C6 N2 -174.91(18)
C6 N1 C7 C8 -1.9(2)
B1 N1 C7 C8 -166.2(2)
N1 C7 C8 N2 1.5(2)
C6 N2 C8 C7 -0.5(2)
C9 N2 C8 C7 174.0(2)
C11 N3 C10 N4 1.3(2)
B1 N3 C10 N4 173.33(18)
C11 N3 C10 S3 -178.19(17)
B1 N3 C10 S3 -6.2(3)
C12 N4 C10 N3 -1.2(2)
C13 N4 C10 N3 -179.8(2)
C12 N4 C10 S3 178.29(16)
C13 N4 C10 S3 -0.3(3)
C10 N3 C11 C12 -0.9(2)
B1 N3 C11 C12 -173.84(17)
N3 C11 C12 N4 0.2(2)
C10 N4 C12 C11 0.7(2)
C13 N4 C12 C11 179.2(2)
C20 P1 C14 C19 91.0(2)
C26 P1 C14 C19 -14.5(2)
Pt1 P1 C14 C19 -142.67(17)
C20 P1 C14 C15 -89.41(17)
C26 P1 C14 C15 165.08(16)
Pt1 P1 C14 C15 36.92(18)
C19 C14 C15 C16 -1.6(3)
P1 C14 C15 C16 178.78(17)
C14 C15 C16 C17 2.0(3)
C15 C16 C17 C18 -0.6(4)
C16 C17 C18 C19 -1.1(4)
C17 C18 C19 C14 1.5(4)
C15 C14 C19 C18 -0.1(3)
P1 C14 C19 C18 179.47(19)
C14 P1 C20 C21 -14.1(2)
C26 P1 C20 C21 93.89(18)
Pt1 P1 C20 C21 -139.37(16)
C14 P1 C20 C25 169.08(17)
C26 P1 C20 C25 -82.95(18)
Pt1 P1 C20 C25 43.79(18)
C25 C20 C21 C22 -1.3(3)
P1 C20 C21 C22 -178.13(16)
C20 C21 C22 C23 1.3(3)
C21 C22 C23 C24 -0.4(3)
C22 C23 C24 C25 -0.6(4)
C23 C24 C25 C20 0.5(4)
C21 C20 C25 C24 0.4(3)
P1 C20 C25 C24 177.41(18)
C14 P1 C26 C27 99.27(18)
C20 P1 C26 C27 -8.80(19)
Pt1 P1 C26 C27 -134.54(16)
C14 P1 C26 C31 -81.15(19)
C20 P1 C26 C31 170.78(18)
Pt1 P1 C26 C31 45.0(2)
C31 C26 C27 C28 -0.3(3)
P1 C26 C27 C28 179.33(17)
C26 C27 C28 C29 1.1(3)
C27 C28 C29 C30 -0.5(4)
C28 C29 C30 C31 -0.9(4)
C29 C30 C31 C26 1.8(4)
C27 C26 C31 C30 -1.2(4)
P1 C26 C31 C30 179.2(2)
